data_7101386
loop_
_publ_author_name
'Scott J. Dalgarno'
'Nicholas P. Power'
'Jcohen Antesberger'
'Robert M. McKinlay'
'Jerry L. Atwood'

_publ_section_title
;
Synthesis and structural characterisation of lower rim halogenated
pyrogallol[4]arenes: bi-layers and hexameric nano-capsules
;
_journal_issue 36
_journal_name_full 'Chemical Communications'
_journal_paper_doi 10.1039/b605147b
_journal_year 2006
_chemical_formula_moiety 'C62.70 H88.05 Br4 N1.35 O12'
_chemical_formula_sum 'C62.7 H88.05 Br4 N1.35 O12'
_chemical_formula_weight 1372.33
_chemical_name_systematic
;
?
;
_space_group_IT_number 148
_symmetry_cell_setting rhombohedral
_symmetry_space_group_name_Hall '-R 3'
_symmetry_space_group_name_H-M 'R -3 :H'
_atom_sites_solution_hydrogens geom
_atom_sites_solution_primary direct
_atom_sites_solution_secondary difmap
_audit_creation_method SHELXL-97
_cell_angle_alpha 90.00
_cell_angle_beta 90.00
_cell_angle_gamma 120.00
_cell_formula_units_Z 18
_cell_length_a 36.984(3)
_cell_length_b 36.984(3)
_cell_length_c 25.824(4)
_cell_measurement_temperature 173(2)
_cell_volume 30590(6)
_computing_cell_refinement 'SAINT (Bruker, 1998)'
_computing_data_collection 'SMART (Bruker, 1998)'
_computing_data_reduction 'SAINT (Bruker, 1998)'
_computing_molecular_graphics
;
XSeed (Barbour, 2001)
;
_computing_publication_material 'local program'
_computing_structure_refinement 'SHELXL-97 (Sheldrick, 1997)'
_computing_structure_solution 'SHELXS-97 (Sheldrick, 1990)'
_diffrn_ambient_temperature 173(2)
_diffrn_measured_fraction_theta_full 0.997
_diffrn_measured_fraction_theta_max 0.997
_diffrn_measurement_device_type 'Bruker SMART 1000 CCD diffractometer'
_diffrn_radiation_monochromator graphite
_diffrn_radiation_source 'fine-focus sealed tube'
_diffrn_radiation_type MoK\a
_diffrn_radiation_wavelength 0.71073
_diffrn_reflns_av_R_equivalents 0.0874
_diffrn_reflns_av_sigmaI/netI 0.0743
_diffrn_reflns_limit_h_max 47
_diffrn_reflns_limit_h_min -47
_diffrn_reflns_limit_k_max 47
_diffrn_reflns_limit_k_min -47
_diffrn_reflns_limit_l_max 33
_diffrn_reflns_limit_l_min -33
_diffrn_reflns_number 89238
_diffrn_reflns_theta_full 27.11
_diffrn_reflns_theta_max 27.11
_diffrn_reflns_theta_min 1.01
_exptl_absorpt_coefficient_mu 2.424
_exptl_absorpt_correction_T_max 0.6300
_exptl_absorpt_correction_T_min 0.5939
_exptl_absorpt_correction_type multi-scan
_exptl_crystal_colour Colourless
_exptl_crystal_density_diffrn 1.341
_exptl_crystal_density_method 'not measured'
_exptl_crystal_description Prism
_exptl_crystal_F_000 12775
_exptl_crystal_size_max 0.24
_exptl_crystal_size_mid 0.22
_exptl_crystal_size_min 0.21
_refine_diff_density_max 1.628
_refine_diff_density_min -2.032
_refine_diff_density_rms 0.233
_refine_ls_extinction_method none
_refine_ls_goodness_of_fit_ref 2.606
_refine_ls_hydrogen_treatment mixed
_refine_ls_matrix_type full
_refine_ls_number_parameters 691
_refine_ls_number_reflns 14967
_refine_ls_number_restraints 4
_refine_ls_restrained_S_all 2.614
_refine_ls_R_factor_all 0.2856
_refine_ls_R_factor_gt 0.1743
_refine_ls_shift/su_max 0.002
_refine_ls_shift/su_mean 0.000
_refine_ls_structure_factor_coef Fsqd
_refine_ls_weighting_details 'calc w=1/[\s^2^(Fo^2^)+(0.1000P)^2^+0.0000P] where P=(Fo^2^+2Fc^2^)/3'
_refine_ls_weighting_scheme calc
_refine_ls_wR_factor_gt 0.4286
_refine_ls_wR_factor_ref 0.4637
_reflns_number_gt 7039
_reflns_number_total 14967
_reflns_threshold_expression >2sigma(I)
_cod_data_source_file b605147b.txt
_cod_depositor_comments
;
The following automatic conversions were performed:
'_symmetry_cell_setting' value 'Rhombohedral' changed to 'rhombohedral'
according to '/home/saulius/struct/CIF-dictionaries/cif_core.dic'
dictionary named 'cif_core.dic' version 2.4.1 from 2010-06-29.

Automatic conversion script
Id: cif_fix_enum 1527 2010-12-29 10:47:43Z saulius 
;
_cod_original_sg_symbol_H-M R-3
_cod_original_formula_sum 'C62.70 H88.05 Br4 N1.35 O12'
_cod_database_code 7101386

loop_
_symmetry_equiv_pos_as_xyz
'x, y, z'
'-y, x-y, z'
'-x+y, -x, z'
'x+2/3, y+1/3, z+1/3'
'-y+2/3, x-y+1/3, z+1/3'
'-x+y+2/3, -x+1/3, z+1/3'
'x+1/3, y+2/3, z+2/3'
'-y+1/3, x-y+2/3, z+2/3'
'-x+y+1/3, -x+2/3, z+2/3'
'-x, -y, -z'
'y, -x+y, -z'
'x-y, x, -z'
'-x+2/3, -y+1/3, -z+1/3'
'y+2/3, -x+y+1/3, -z+1/3'
'x-y+2/3, x+1/3, -z+1/3'
'-x+1/3, -y+2/3, -z+2/3'
'y+1/3, -x+y+2/3, -z+2/3'
'x-y+1/3, x+2/3, -z+2/3'

loop_
_atom_site_label
_atom_site_type_symbol
_atom_site_fract_x
_atom_site_fract_y
_atom_site_fract_z
_atom_site_U_iso_or_equiv
_atom_site_adp_type
_atom_site_occupancy
_atom_site_symmetry_multiplicity
_atom_site_calc_flag
_atom_site_refinement_flags
_atom_site_disorder_assembly
_atom_site_disorder_group
Br1 Br 0.28975(5) 0.03994(6) 0.78495(7) 0.1109(7) Uani 1 1 d . A .
O1 O 0.3590(3) -0.1613(3) 0.9369(3) 0.0185(13) Uani 0.70 1 d P A 1
H1 H 0.3379 -0.1681 0.9555 0.022 Uiso 0.70 1 calc PR A 1
C1 C 0.4348(2) -0.1197(2) 0.9398(3) 0.0172(15) Uani 1 1 d . A 1
N300 N 0.411(2) -0.248(2) 1.334(2) 0.048(16) Uiso 0.13 1 d P . .
Br2 Br 0.86397(6) 0.16259(7) 0.97844(11) 0.1680(11) Uani 1 1 d . A .
O2 O 0.3593(7) -0.1583(7) 0.9551(7) 0.0185(13) Uani 0.30 1 d P A 2
H2 H 0.3494 -0.1787 0.9755 0.022 Uiso 0.30 1 calc PR A 2
N2 N 0.4950(12) -0.2367(12) 1.1733(15) 0.076(11) Uiso 0.25 1 d PD . .
C2 C 0.3965(2) -0.1342(2) 0.9659(3) 0.0226(17) Uani 1 1 d . . .
Br3 Br 0.9366(6) 0.0342(6) 1.0703(7) 0.286(8) Uiso 0.25 1 d P . .
O3 O 0.3539(3) -0.1402(4) 1.0333(4) 0.0185(13) Uani 0.50 1 d P A 1
H3 H 0.3375 -0.1546 1.0096 0.022 Uiso 0.50 1 calc PR A 1
C3 C 0.3958(2) -0.1224(2) 1.0157(3) 0.0271(18) Uani 1 1 d . A .
O4 O 0.3620(3) -0.1339(4) 1.0496(4) 0.0185(13) Uani 0.50 1 d P A 2
H4 H 0.3396 -0.1504 1.0345 0.022 Uiso 0.50 1 calc PR A 2
C4 C 0.4317(2) -0.0960(2) 1.0419(3) 0.0233(17) Uani 1 1 d . . .
Br5 Br 0.87792(17) 0.03302(16) 0.90351(18) 0.1572(16) Uani 0.50 1 d P . .
O5 O 0.4224(3) -0.0870(4) 1.0883(5) 0.0185(13) Uani 0.50 1 d P A 1
H5 H 0.3964 -0.0996 1.0921 0.022 Uiso 0.50 1 calc PR A 1
C5 C 0.4704(2) -0.08051(19) 1.0179(3) 0.0179(15) Uani 1 1 d . A 1
Br6 Br 0.8372(3) -0.0542(3) 0.9078(4) 0.1572(16) Uani 0.25 1 d P . .
O6 O 0.4354(3) -0.0799(4) 1.0955(5) 0.0185(13) Uani 0.50 1 d P A 2
H6 H 0.4250 -0.1000 1.1163 0.022 Uiso 0.50 1 calc PR A 2
C6 C 0.47033(19) -0.09349(18) 0.9677(3) 0.0141(14) Uani 1 1 d . . .
H8 H 0.4966 -0.0837 0.9512 0.017 Uiso 1 1 calc R A 1
O7 O 0.48877(19) -0.08044(17) 1.1519(2) 0.0447(11) Uani 1 1 d . A .
H15 H 0.4853 -0.0900 1.1821 0.054 Uiso 1 1 calc R . .
C7 C 0.5113(2) -0.05080(19) 1.0466(3) 0.0188(15) Uani 1 1 d . . .
H7 H 0.5042 -0.0359 1.0735 0.023 Uiso 1 1 calc R A 1
Br8 Br 0.8360(11) -0.0416(12) 1.0317(14) 0.265(13) Uiso 0.15 1 d P . 2
O8 O 0.52000(19) -0.12385(17) 1.2025(2) 0.0447(11) Uani 1 1 d . . .
H54 H 0.5317 -0.1367 1.2138 0.054 Uiso 1 1 calc R . .
C8 C 0.5275(2) -0.07585(19) 1.0751(3) 0.0187(15) Uani 1 1 d . A .
O9 O 0.5719(6) -0.1414(6) 1.1604(5) 0.0447(11) Uani 0.50 1 d P A 1
H9 H 0.5591 -0.1454 1.1886 0.054 Uiso 0.50 1 calc PR A 1
C9 C 0.5157(2) -0.0896(2) 1.1254(3) 0.0252(17) Uani 1 1 d . . .
O10 O 0.5773(6) -0.1431(6) 1.1486(6) 0.0447(11) Uani 0.50 1 d P A 2
H10 H 0.5684 -0.1501 1.1790 0.054 Uiso 0.50 1 calc PR A 2
C10 C 0.5320(3) -0.1121(2) 1.1509(3) 0.036(2) Uani 1 1 d . A .
O11 O 0.58179(18) -0.19688(17) 1.0957(2) 0.0437(13) Uani 1 1 d . . .
H11 H 0.5745 -0.2213 1.1052 0.052 Uiso 1 1 calc R B 1
C11 C 0.5594(2) -0.1204(2) 1.1261(3) 0.0263(17) Uani 1 1 d . . .
O12 O 0.5430(4) -0.2686(4) 1.0498(5) 0.0437(13) Uani 0.60 1 d P C 1
H12 H 0.5301 -0.2910 1.0330 0.052 Uiso 0.60 1 calc PR C 1
C12 C 0.5720(2) -0.1079(2) 1.0770(3) 0.0199(16) Uani 1 1 d . A .
O13 O 0.5334(6) -0.2750(6) 1.0330(7) 0.0437(13) Uani 0.40 1 d P C 2
H13 H 0.5407 -0.2756 1.0636 0.052 Uiso 0.40 1 calc PR C 2
C13 C 0.5554(2) -0.08609(19) 1.0513(3) 0.0182(15) Uani 1 1 d . . .
H16 H 0.5633 -0.0779 1.0164 0.022 Uiso 1 1 calc R A .
O14 O 0.5162(5) -0.2752(5) 0.9513(6) 0.0437(13) Uani 0.50 1 d P A 1
H14 H 0.5160 -0.2907 0.9752 0.052 Uiso 0.50 1 calc PR A 1
C14 C 0.6020(2) -0.1185(2) 1.0496(3) 0.0298(19) Uani 1 1 d . A 1
H17 H 0.6182 -0.1231 1.0773 0.036 Uiso 1 1 calc R A 1
O15 O 0.5122(5) -0.2731(5) 0.9355(6) 0.0437(13) Uani 0.50 1 d P A 2
H15A H 0.4893 -0.2898 0.9496 0.052 Uiso 0.50 1 calc PR A 2
C15 C 0.5776(2) -0.1600(2) 1.0202(3) 0.0244(17) Uani 1 1 d . A 1
O16 O 0.45039(18) -0.28056(17) 0.8855(3) 0.0530(11) Uani 1 1 d . . .
H18 H 0.4755 -0.2746 0.8856 0.064 Uiso 1 1 calc R . .
C16 C 0.5687(2) -0.1975(3) 1.0439(3) 0.036(2) Uani 1 1 d . A 1
O17 O 0.37379(17) -0.28691(17) 0.8858(3) 0.0530(11) Uani 1 1 d . . .
H36 H 0.3804 -0.3056 0.8859 0.064 Uiso 1 1 calc R . .
C17 C 0.5478(3) -0.2347(3) 1.0185(4) 0.039(2) Uani 1 1 d . . .
O18 O 0.36493(18) -0.21936(17) 0.8850(3) 0.0530(11) Uani 1 1 d . . .
H26 H 0.3478 -0.2451 0.8852 0.064 Uiso 1 1 calc R . .
C18 C 0.5348(2) -0.2355(2) 0.9681(4) 0.034(2) Uani 1 1 d . A .
C19 C 0.5424(2) -0.1995(2) 0.9426(3) 0.0247(18) Uani 1 1 d . A 1
C20 C 0.5639(2) -0.1621(2) 0.9708(3) 0.0221(17) Uani 1 1 d . A 1
H29 H 0.5691 -0.1369 0.9545 0.027 Uiso 1 1 calc R A 1
C21 C 0.5283(2) -0.1999(2) 0.8872(3) 0.0266(18) Uani 1 1 d . . .
H21 H 0.5258 -0.2254 0.8704 0.032 Uiso 1 1 calc R A 1
C22 C 0.4844(2) -0.2048(2) 0.8863(3) 0.0223(16) Uani 1 1 d . A .
C23 C 0.4484(2) -0.2435(2) 0.8859(3) 0.0305(19) Uani 1 1 d . . .
C24 C 0.4101(2) -0.2476(2) 0.8859(3) 0.034(2) Uani 1 1 d . A .
C25 C 0.4052(2) -0.2127(2) 0.8856(3) 0.0256(17) Uani 1 1 d . . .
C26 C 0.4397(2) -0.1734(2) 0.8858(3) 0.0200(15) Uani 1 1 d . A .
C27 C 0.4789(2) -0.1705(2) 0.8875(3) 0.0174(15) Uani 1 1 d . . .
H19 H 0.5029 -0.1435 0.8895 0.021 Uiso 1 1 calc R A .
C28 C 0.4353(2) -0.1339(2) 0.8852(3) 0.0200(16) Uani 1 1 d . . .
H28 H 0.4076 -0.1420 0.8694 0.024 Uiso 1 1 calc R A 1
C29 C 0.5442(2) -0.0173(2) 1.0113(3) 0.0227(16) Uani 1 1 d . A .
H59A H 0.5530 -0.0310 0.9853 0.027 Uiso 1 1 calc R . .
H59B H 0.5314 -0.0033 0.9924 0.027 Uiso 1 1 calc R . .
C30 C 0.5827(2) 0.0155(2) 1.0403(3) 0.0260(17) Uani 1 1 d . . .
H32A H 0.5767 0.0370 1.0542 0.031 Uiso 1 1 calc R A .
H32B H 0.5881 0.0020 1.0701 0.031 Uiso 1 1 calc R . .
C31 C 0.6215(2) 0.0367(2) 1.0073(3) 0.0259(17) Uani 1 1 d . A .
H27A H 0.6167 0.0518 0.9789 0.031 Uiso 1 1 calc R . .
H27B H 0.6261 0.0150 0.9912 0.031 Uiso 1 1 calc R . .
C32 C 0.6611(2) 0.0674(2) 1.0359(3) 0.0316(19) Uani 1 1 d . . .
H39A H 0.6652 0.0531 1.0657 0.038 Uiso 1 1 calc R A .
H39B H 0.6577 0.0906 1.0495 0.038 Uiso 1 1 calc R . .
C33 C 0.6994(2) 0.0851(2) 1.0012(3) 0.0330(19) Uani 1 1 d . A .
H44A H 0.6960 0.1014 0.9731 0.040 Uiso 1 1 calc R . .
H44B H 0.7008 0.0616 0.9849 0.040 Uiso 1 1 calc R . .
C34 C 0.7410(2) 0.1133(2) 1.0290(3) 0.037(2) Uani 1 1 d . . .
H52A H 0.7411 0.1386 1.0421 0.044 Uiso 1 1 calc R A .
H52B H 0.7437 0.0982 1.0591 0.044 Uiso 1 1 calc R . .
C35 C 0.7781(2) 0.1263(3) 0.9924(4) 0.044(2) Uani 1 1 d . A .
H46A H 0.7776 0.1009 0.9793 0.053 Uiso 1 1 calc R . .
H46B H 0.7751 0.1412 0.9623 0.053 Uiso 1 1 calc R . .
C36 C 0.8193(3) 0.1538(3) 1.0180(5) 0.065(3) Uani 1 1 d . . .
H60A H 0.8202 0.1410 1.0513 0.078 Uiso 1 1 calc R A .
H60B H 0.8216 0.1811 1.0259 0.078 Uiso 1 1 calc R . .
C37 C 0.5588(2) -0.1629(2) 0.8550(3) 0.0289(18) Uani 1 1 d . A .
H33A H 0.5616 -0.1371 0.8703 0.035 Uiso 1 1 calc R . .
H33B H 0.5473 -0.1658 0.8197 0.035 Uiso 1 1 calc R . .
C38 C 0.6027(2) -0.1584(3) 0.8512(4) 0.042(2) Uani 1 1 d . . .
H48A H 0.6076 -0.1706 0.8826 0.050 Uiso 1 1 calc R A .
H48B H 0.6032 -0.1747 0.8211 0.050 Uiso 1 1 calc R . .
C39 C 0.6377(3) -0.1142(3) 0.8456(4) 0.048(3) Uani 1 1 d . A .
H49A H 0.6351 -0.0972 0.8734 0.058 Uiso 1 1 calc R . .
H49B H 0.6346 -0.1031 0.8121 0.058 Uiso 1 1 calc R . .
C40 C 0.6813(3) -0.1087(3) 0.8482(4) 0.048(2) Uani 1 1 d . . .
H58A H 0.6828 -0.1239 0.8789 0.057 Uiso 1 1 calc R A .
H58B H 0.6855 -0.1219 0.8171 0.057 Uiso 1 1 calc R . .
C41 C 0.7159(3) -0.0653(3) 0.8510(5) 0.058(3) Uani 1 1 d . A .
H57A H 0.7116 -0.0516 0.8814 0.070 Uiso 1 1 calc R . .
H57B H 0.7154 -0.0502 0.8196 0.070 Uiso 1 1 calc R . .
C42 C 0.7603(4) -0.0616(4) 0.8555(6) 0.096(5) Uani 1 1 d . . .
H64A H 0.7588 -0.0813 0.8825 0.115 Uiso 1 1 calc R A .
H64B H 0.7665 -0.0706 0.8222 0.115 Uiso 1 1 calc R . .
C43 C 0.7964(4) -0.0187(4) 0.8684(6) 0.089(4) Uani 1 1 d . A .
H61A H 0.7869 -0.0088 0.8984 0.107 Uiso 1 1 calc R . .
H61B H 0.7987 -0.0006 0.8389 0.107 Uiso 1 1 calc R . .
C44 C 0.8409(4) -0.0079(7) 0.8810(7) 0.146(8) Uani 1 1 d . . .
C45 C 0.4692(2) -0.0998(2) 0.8502(3) 0.0233(16) Uani 1 1 d . A .
H47A H 0.4971 -0.0928 0.8636 0.028 Uiso 1 1 calc R . .
H47B H 0.4666 -0.1113 0.8149 0.028 Uiso 1 1 calc R . .
C46 C 0.4670(2) -0.0592(2) 0.8466(3) 0.0288(18) Uani 1 1 d . . .
H42A H 0.4726 -0.0461 0.8813 0.035 Uiso 1 1 calc R A .
H42B H 0.4895 -0.0395 0.8232 0.035 Uiso 1 1 calc R . .
C47 C 0.4270(2) -0.0648(2) 0.8278(3) 0.0309(19) Uani 1 1 d . A .
H56A H 0.4047 -0.0820 0.8529 0.037 Uiso 1 1 calc R . .
H56B H 0.4199 -0.0800 0.7944 0.037 Uiso 1 1 calc R . .
C48 C 0.4285(2) -0.0227(2) 0.8203(3) 0.0323(19) Uani 1 1 d . . .
H51A H 0.4479 -0.0073 0.7915 0.039 Uiso 1 1 calc R A .
H51B H 0.4398 -0.0058 0.8522 0.039 Uiso 1 1 calc R . .
C49 C 0.3854(2) -0.0278(2) 0.8084(3) 0.035(2) Uani 1 1 d . A .
H41A H 0.3760 -0.0412 0.7740 0.041 Uiso 1 1 calc R . .
H41B H 0.3651 -0.0467 0.8344 0.041 Uiso 1 1 calc R . .
C50 C 0.3850(2) 0.0124(2) 0.8083(3) 0.0330(19) Uani 1 1 d . . .
H43A H 0.4054 0.0314 0.7824 0.040 Uiso 1 1 calc R A .
H43B H 0.3942 0.0257 0.8428 0.040 Uiso 1 1 calc R . .
C51 C 0.3424(2) 0.0070(2) 0.7962(4) 0.038(2) Uani 1 1 d . A .
H50A H 0.3339 -0.0050 0.7611 0.045 Uiso 1 1 calc R . .
H50B H 0.3217 -0.0131 0.8210 0.045 Uiso 1 1 calc R . .
C52 C 0.3412(3) 0.0469(3) 0.7986(4) 0.048(2) Uani 1 1 d . . .
H53A H 0.3615 0.0669 0.7733 0.057 Uiso 1 1 calc R A .
H53B H 0.3501 0.0592 0.8336 0.057 Uiso 1 1 calc R . .
C53 C 0.6344(3) -0.0833(3) 1.0144(4) 0.0597(18) Uani 1 1 d . . .
C54 C 0.6611(7) -0.0406(8) 1.0455(12) 0.0597(18) Uani 0.50 1 d P . 1
C55 C 0.6678(7) -0.0505(8) 1.0477(12) 0.0597(18) Uani 0.50 1 d P . 2
H55A H 0.6746 -0.0638 1.0765 0.072 Uiso 0.50 1 calc PR . 2
H55B H 0.6579 -0.0324 1.0628 0.072 Uiso 0.50 1 calc PR . 2
C56 C 0.6974(11) -0.0392(13) 1.0696(18) 0.0597(18) Uani 0.25 1 d P . 1
H56C H 0.6902 -0.0675 1.0810 0.072 Uiso 0.25 1 calc PR . 1
H56D H 0.7057 -0.0209 1.1005 0.072 Uiso 0.25 1 calc PR . 1
C57 C 0.7080(7) -0.0234(7) 1.0137(9) 0.0597(18) Uani 0.50 1 d P . 2
H57C H 0.7186 -0.0411 0.9991 0.072 Uiso 0.50 1 calc PR . 2
H57D H 0.7014 -0.0100 0.9847 0.072 Uiso 0.50 1 calc PR . 2
C58 C 0.7357(6) -0.0217(7) 1.0293(9) 0.0597(18) Uani 0.50 1 d P . 1
C59 C 0.7407(6) 0.0101(7) 1.0501(9) 0.0597(18) Uani 0.50 1 d P . 2
H59C H 0.7330 0.0319 1.0549 0.072 Uiso 0.50 1 calc PR . 2
H59D H 0.7380 -0.0032 1.0843 0.072 Uiso 0.50 1 calc PR . 2
C60 C 0.7661(6) -0.0225(7) 1.0547(9) 0.0597(18) Uani 0.50 1 d P . 1
H60C H 0.7537 -0.0484 1.0757 0.072 Uiso 0.50 1 calc PR . 1
H60D H 0.7782 0.0013 1.0792 0.072 Uiso 0.50 1 calc PR . 1
C61 C 0.7844(5) 0.0308(6) 1.0358(9) 0.0597(18) Uani 0.50 1 d P . 2
H61C H 0.8001 0.0566 1.0566 0.072 Uiso 0.50 1 calc PR . 2
H61D H 0.7874 0.0389 0.9988 0.072 Uiso 0.50 1 calc PR . 2
C62 C 0.8032(11) 0.0021(12) 1.0447(14) 0.113(11) Uiso 0.50 1 d P . 2
C63 C 0.828(3) -0.028(3) 1.063(3) 0.14(3) Uiso 0.25 1 d PD . 1
C64 C 0.854(2) -0.0118(18) 1.076(2) 0.16(2) Uiso 0.50 1 d P . .
C65 C 0.7053(13) -0.0134(15) 1.034(2) 0.0597(18) Uani 0.25 1 d P . 1
H65A H 0.7055 0.0000 1.0003 0.072 Uiso 0.25 1 calc PR . 1
H65B H 0.7153 0.0090 1.0599 0.072 Uiso 0.25 1 calc PR . 1
C66 C 0.8718(9) -0.0112(8) 1.0865(10) 0.061(7) Uiso 0.50 1 d P . 1
C67 C 0.8904(11) 0.0228(12) 1.0921(12) 0.101(9) Uiso 0.50 1 d P . .
C68 C 0.8499(14) 0.0198(14) 1.0521(17) 0.061(11) Uiso 0.25 1 d P . 2
C69 C 0.870(3) -0.011(3) 1.030(3) 0.14(3) Uiso 0.25 1 d P . .
C70 C 0.8012(14) -0.0208(16) 1.0238(18) 0.156(16) Uiso 0.50 1 d PD . 1
H70A H 0.8176 0.0067 1.0067 0.187 Uiso 0.50 1 calc PR . 1
H70B H 0.7905 -0.0429 0.9971 0.187 Uiso 0.50 1 calc PR . 1
C301 C 0.382(3) -0.272(3) 1.332(3) 0.06(2) Uiso 0.13 1 d P . .
N101 N 0.4601(4) -0.1894(3) 1.0277(5) 0.102(4) Uani 1 1 d . D 1
C101 C 0.4297(15) -0.2329(15) 1.222(2) 0.079(14) Uiso 0.25 1 d PD . .
H10A H 0.4024 -0.2501 1.2054 0.119 Uiso 0.25 1 calc PR . .
H10B H 0.4410 -0.2036 1.2113 0.119 Uiso 0.25 1 calc PR . .
H10C H 0.4267 -0.2352 1.2594 0.119 Uiso 0.25 1 calc PR . .
C102 C 0.460(3) -0.248(3) 1.204(4) 0.24(5) Uiso 0.25 1 d PD . .
Br7 Br 0.8430(6) -0.0657(7) 1.0574(8) 0.283(8) Uiso 0.25 1 d P . .
Br13 Br 0.8926(4) 0.0504(4) 1.0705(5) 0.179(4) Uiso 0.25 1 d P . .

loop_
_atom_site_aniso_label
_atom_site_aniso_U_11
_atom_site_aniso_U_22
_atom_site_aniso_U_33
_atom_site_aniso_U_23
_atom_site_aniso_U_13
_atom_site_aniso_U_12
Br1 0.0991(12) 0.1276(14) 0.1382(16) 0.0407(11) 0.0184(10) 0.0809(11)
O1 0.002(2) 0.023(2) 0.019(3) -0.004(2) 0.001(3) -0.0026(19)
C1 0.013(3) 0.014(3) 0.028(4) 0.008(3) 0.003(3) 0.009(3)
Br2 0.0903(14) 0.1445(19) 0.229(3) -0.0416(17) 0.0196(15) 0.0286(13)
O2 0.002(2) 0.023(2) 0.019(3) -0.004(2) 0.001(3) -0.0026(19)
C2 0.011(3) 0.014(4) 0.039(5) 0.009(3) 0.005(3) 0.004(3)
O3 0.002(2) 0.023(2) 0.019(3) -0.004(2) 0.001(3) -0.0026(19)
C3 0.020(4) 0.022(4) 0.039(5) 0.008(4) 0.017(3) 0.011(3)
O4 0.002(2) 0.023(2) 0.019(3) -0.004(2) 0.001(3) -0.0026(19)
C4 0.025(4) 0.018(4) 0.028(4) 0.010(3) 0.015(3) 0.011(3)
Br5 0.158(4) 0.163(4) 0.144(3) 0.030(3) -0.004(3) 0.075(3)
O5 0.002(2) 0.023(2) 0.019(3) -0.004(2) 0.001(3) -0.0026(19)
C5 0.016(3) 0.010(3) 0.026(4) 0.006(3) 0.006(3) 0.005(3)
Br6 0.158(4) 0.163(4) 0.144(3) 0.030(3) -0.004(3) 0.075(3)
O6 0.002(2) 0.023(2) 0.019(3) -0.004(2) 0.001(3) -0.0026(19)
C6 0.010(3) 0.009(3) 0.024(4) 0.006(3) 0.007(3) 0.005(3)
O7 0.060(3) 0.038(2) 0.024(2) 0.0116(17) 0.0106(18) 0.0146(19)
C7 0.020(4) 0.009(3) 0.025(4) 0.005(3) 0.010(3) 0.006(3)
O8 0.060(3) 0.038(2) 0.024(2) 0.0116(17) 0.0106(18) 0.0146(19)
C8 0.018(4) 0.008(3) 0.020(4) 0.002(3) 0.002(3) -0.001(3)
O9 0.060(3) 0.038(2) 0.024(2) 0.0116(17) 0.0106(18) 0.0146(19)
C9 0.024(4) 0.017(4) 0.022(4) -0.002(3) 0.004(3) 0.001(3)
O10 0.060(3) 0.038(2) 0.024(2) 0.0116(17) 0.0106(18) 0.0146(19)
C10 0.048(5) 0.021(4) 0.018(4) 0.009(3) -0.003(4) 0.002(4)
O11 0.054(3) 0.035(2) 0.055(4) 0.033(2) 0.014(2) 0.032(2)
C11 0.024(4) 0.018(4) 0.030(5) 0.004(3) -0.010(3) 0.005(3)
O12 0.054(3) 0.035(2) 0.055(4) 0.033(2) 0.014(2) 0.032(2)
C12 0.011(3) 0.011(3) 0.027(4) 0.005(3) -0.007(3) -0.002(3)
O13 0.054(3) 0.035(2) 0.055(4) 0.033(2) 0.014(2) 0.032(2)
C13 0.013(3) 0.011(3) 0.026(4) 0.003(3) 0.000(3) 0.002(3)
O14 0.054(3) 0.035(2) 0.055(4) 0.033(2) 0.014(2) 0.032(2)
C14 0.014(4) 0.028(4) 0.044(5) 0.014(4) 0.002(3) 0.008(3)
O15 0.054(3) 0.035(2) 0.055(4) 0.033(2) 0.014(2) 0.032(2)
C15 0.017(4) 0.019(4) 0.044(5) 0.020(3) 0.015(3) 0.014(3)
O16 0.033(2) 0.0223(18) 0.084(3) -0.0046(18) 0.0129(19) -0.0011(16)
C16 0.034(5) 0.039(5) 0.047(6) 0.025(4) 0.017(4) 0.025(4)
O17 0.033(2) 0.0223(18) 0.084(3) -0.0046(18) 0.0129(19) -0.0011(16)
C17 0.039(5) 0.026(5) 0.062(7) 0.028(4) 0.022(5) 0.024(4)
O18 0.033(2) 0.0223(18) 0.084(3) -0.0046(18) 0.0129(19) -0.0011(16)
C18 0.028(4) 0.008(4) 0.071(7) 0.011(4) 0.016(4) 0.012(3)
C19 0.017(4) 0.012(3) 0.051(5) 0.010(3) 0.015(3) 0.011(3)
C20 0.012(3) 0.016(4) 0.044(5) 0.012(3) 0.010(3) 0.011(3)
C21 0.022(4) 0.012(4) 0.045(5) -0.001(3) 0.013(4) 0.008(3)
C22 0.019(4) 0.014(4) 0.032(4) 0.002(3) 0.011(3) 0.007(3)
C23 0.028(4) 0.008(3) 0.051(5) -0.002(3) 0.009(4) 0.006(3)
C24 0.023(4) 0.014(4) 0.053(6) -0.006(4) 0.005(4) -0.001(3)
C25 0.010(3) 0.023(4) 0.037(5) -0.002(3) 0.001(3) 0.003(3)
C26 0.019(4) 0.018(4) 0.019(4) -0.002(3) -0.001(3) 0.006(3)
C27 0.014(3) 0.011(3) 0.024(4) 0.002(3) 0.006(3) 0.004(3)
C28 0.014(3) 0.021(4) 0.022(4) 0.003(3) 0.003(3) 0.006(3)
C29 0.023(4) 0.013(3) 0.026(4) 0.006(3) 0.008(3) 0.005(3)
C30 0.025(4) 0.010(3) 0.030(4) 0.003(3) 0.006(3) -0.001(3)
C31 0.025(4) 0.011(3) 0.030(4) 0.006(3) 0.012(3) 0.000(3)
C32 0.031(4) 0.020(4) 0.033(5) -0.003(3) 0.003(4) 0.005(3)
C33 0.020(4) 0.023(4) 0.043(5) -0.001(4) 0.001(4) 0.001(3)
C34 0.032(5) 0.028(4) 0.039(5) 0.003(4) 0.001(4) 0.006(4)
C35 0.026(5) 0.035(5) 0.061(6) -0.005(4) 0.001(4) 0.007(4)
C36 0.042(6) 0.050(6) 0.093(9) 0.000(6) -0.007(6) 0.015(5)
C37 0.032(4) 0.021(4) 0.039(5) 0.007(3) 0.018(4) 0.016(4)
C38 0.031(5) 0.035(5) 0.066(6) 0.015(4) 0.028(4) 0.021(4)
C39 0.042(5) 0.033(5) 0.072(7) 0.023(5) 0.026(5) 0.020(4)
C40 0.039(5) 0.040(5) 0.069(7) 0.003(5) 0.011(5) 0.023(5)
C41 0.042(6) 0.044(6) 0.091(8) 0.001(5) 0.009(5) 0.023(5)
C42 0.057(8) 0.062(8) 0.161(14) -0.001(8) 0.035(8) 0.024(7)
C43 0.073(9) 0.057(8) 0.140(13) 0.015(8) -0.002(8) 0.035(7)
C44 0.050(9) 0.24(2) 0.150(16) 0.102(16) 0.041(9) 0.071(12)
C45 0.016(4) 0.024(4) 0.025(4) 0.009(3) 0.008(3) 0.006(3)
C46 0.025(4) 0.024(4) 0.032(5) 0.016(3) 0.006(3) 0.007(3)
C47 0.027(4) 0.026(4) 0.039(5) 0.007(4) -0.007(4) 0.012(4)
C48 0.030(4) 0.029(4) 0.037(5) 0.007(4) 0.004(4) 0.013(4)
C49 0.032(5) 0.033(5) 0.043(5) 0.000(4) -0.005(4) 0.020(4)
C50 0.034(5) 0.038(5) 0.031(5) 0.005(4) -0.003(4) 0.021(4)
C51 0.033(5) 0.028(4) 0.051(6) 0.005(4) -0.004(4) 0.015(4)
C52 0.055(6) 0.043(6) 0.047(6) 0.011(4) 0.004(5) 0.027(5)
C53 0.028(3) 0.052(4) 0.075(5) 0.008(3) -0.001(3) 0.003(3)
C54 0.028(3) 0.052(4) 0.075(5) 0.008(3) -0.001(3) 0.003(3)
C55 0.028(3) 0.052(4) 0.075(5) 0.008(3) -0.001(3) 0.003(3)
C56 0.028(3) 0.052(4) 0.075(5) 0.008(3) -0.001(3) 0.003(3)
C57 0.028(3) 0.052(4) 0.075(5) 0.008(3) -0.001(3) 0.003(3)
C58 0.028(3) 0.052(4) 0.075(5) 0.008(3) -0.001(3) 0.003(3)
C59 0.028(3) 0.052(4) 0.075(5) 0.008(3) -0.001(3) 0.003(3)
C60 0.028(3) 0.052(4) 0.075(5) 0.008(3) -0.001(3) 0.003(3)
C61 0.028(3) 0.052(4) 0.075(5) 0.008(3) -0.001(3) 0.003(3)
C65 0.028(3) 0.052(4) 0.075(5) 0.008(3) -0.001(3) 0.003(3)
N101 0.083(8) 0.082(8) 0.118(10) 0.014(7) 0.011(7) 0.024(6)

loop_
_atom_type_symbol
_atom_type_description
_atom_type_scat_dispersion_real
_atom_type_scat_dispersion_imag
_atom_type_scat_source
C C 0.0033 0.0016 'International Tables Vol C Tables 4.2.6.8 and 6.1.1.4'
H H 0.0000 0.0000 'International Tables Vol C Tables 4.2.6.8 and 6.1.1.4'
N N 0.0061 0.0033 'International Tables Vol C Tables 4.2.6.8 and 6.1.1.4'
O O 0.0106 0.0060 'International Tables Vol C Tables 4.2.6.8 and 6.1.1.4'
Br Br -0.2901 2.4595 'International Tables Vol C Tables 4.2.6.8 and 6.1.1.4'

loop_
_geom_angle_atom_site_label_1
_geom_angle_atom_site_label_2
_geom_angle_atom_site_label_3
_geom_angle
_geom_angle_site_symmetry_1
_geom_angle_site_symmetry_3
C6 C1 C2 116.1(6) . .
C6 C1 C28 124.0(6) . .
C2 C1 C28 119.9(6) . .
O2 C2 C3 104.5(10) . .
O2 C2 C1 135.0(10) . .
C3 C2 C1 120.4(6) . .
O2 C2 O1 18.7(8) . .
C3 C2 O1 123.0(6) . .
C1 C2 O1 116.6(7) . .
C67 Br3 Br13 34.5(13) . .
C67 Br3 C66 29.6(14) . .
Br13 Br3 C66 58.7(9) . .
C67 Br3 Br6 76.9(16) . 11_667
Br13 Br3 Br6 52.5(6) . 11_667
C66 Br3 Br6 106.3(10) . 11_667
C2 C3 C4 121.8(6) . .
C2 C3 O4 130.4(8) . .
C4 C3 O4 107.8(7) . .
C2 C3 O3 110.2(7) . .
C4 C3 O3 127.9(8) . .
O4 C3 O3 20.4(6) . .
O5 C4 C3 110.1(7) . .
O5 C4 C5 129.5(8) . .
C3 C4 C5 120.2(7) . .
O5 C4 O6 17.6(5) . .
C3 C4 O6 127.5(7) . .
C5 C4 O6 112.3(7) . .
C44 Br5 Br7 175.3(8) . 11_667
C6 C5 C4 116.9(6) . .
C6 C5 C7 121.9(6) . .
C4 C5 C7 121.2(6) . .
C44 Br6 Br13 169.0(8) . 12_547
C44 Br6 Br3 124.4(8) . 12_547
Br13 Br6 Br3 47.6(6) 12_547 12_547
C5 C6 C1 124.6(6) . .
C8 C7 C29 112.7(6) . .
C8 C7 C5 110.1(5) . .
C29 C7 C5 112.9(6) . .
C69 Br8 Br7 102(5) . .
C69 Br8 C64 58(4) . .
Br7 Br8 C64 87(3) . .
C69 Br8 C68 54(5) . .
Br7 Br8 C68 128(3) . .
C64 Br8 C68 40(3) . .
C9 C8 C13 116.8(6) . .
C9 C8 C7 122.0(6) . .
C13 C8 C7 121.2(6) . .
O7 C9 C8 120.5(7) . .
O7 C9 C10 119.2(7) . .
C8 C9 C10 120.3(7) . .
C11 C10 O8 122.2(7) . .
C11 C10 C9 120.2(7) . .
O8 C10 C9 117.6(8) . .
C12 C11 C10 122.1(7) . .
C12 C11 O9 129.2(9) . .
C10 C11 O9 108.6(8) . .
C12 C11 O10 113.8(8) . .
C10 C11 O10 124.1(8) . .
O9 C11 O10 15.7(9) . .
C11 C12 C13 117.8(7) . .
C11 C12 C14 121.1(6) . .
C13 C12 C14 121.0(6) . .
C12 C13 C8 122.7(7) . .
C12 C14 C15 110.3(5) . .
C12 C14 C53 114.3(7) . .
C15 C14 C53 111.8(7) . .
C20 C15 C16 117.3(7) . .
C20 C15 C14 122.4(6) . .
C16 C15 C14 120.3(7) . .
C17 C16 C15 121.7(8) . .
C17 C16 O11 119.0(7) . .
C15 C16 O11 119.3(8) . .
O13 C17 C16 133.5(11) . .
O13 C17 C18 107.1(11) . .
C16 C17 C18 119.3(7) . .
O13 C17 O12 22.0(10) . .
C16 C17 O12 112.0(9) . .
C18 C17 O12 128.7(9) . .
O14 C18 C19 130.1(10) . .
O14 C18 C17 108.0(8) . .
C19 C18 C17 121.9(8) . .
O14 C18 O15 17.7(7) . .
C19 C18 O15 112.4(9) . .
C17 C18 O15 125.7(8) . .
C18 C19 C20 116.3(8) . .
C18 C19 C21 122.5(7) . .
C20 C19 C21 121.3(6) . .
C15 C20 C19 123.5(6) . .
C37 C21 C19 114.3(6) . .
C37 C21 C22 111.3(6) . .
C19 C21 C22 110.6(6) . .
C27 C22 C23 116.2(6) . .
C27 C22 C21 121.6(6) . .
C23 C22 C21 122.2(6) . .
C24 C23 C22 121.9(7) . .
C24 C23 O16 117.1(6) . .
C22 C23 O16 121.0(7) . .
C23 C24 C25 121.0(7) . .
C23 C24 O17 121.5(7) . .
C25 C24 O17 117.5(7) . .
C26 C25 O18 122.3(6) . .
C26 C25 C24 120.0(6) . .
O18 C25 C24 117.7(6) . .
C25 C26 C27 117.2(6) . .
C25 C26 C28 121.4(6) . .
C27 C26 C28 121.4(6) . .
C22 C27 C26 123.6(6) . .
C1 C28 C26 110.2(5) . .
C1 C28 C45 114.0(6) . .
C26 C28 C45 110.6(6) . .
C30 C29 C7 113.5(6) . .
C31 C30 C29 113.7(6) . .
C30 C31 C32 115.0(6) . .
C31 C32 C33 112.1(6) . .
C32 C33 C34 114.6(7) . .
C35 C34 C33 111.0(7) . .
C36 C35 C34 112.8(8) . .
C35 C36 Br2 113.2(8) . .
C21 C37 C38 113.6(6) . .
C39 C38 C37 114.2(7) . .
C38 C39 C40 114.8(7) . .
C41 C40 C39 115.7(8) . .
C40 C41 C42 113.5(8) . .
C43 C42 C41 116.2(10) . .
C42 C43 C44 126.3(13) . .
C43 C44 Br5 130.0(17) . .
C43 C44 Br6 106.1(12) . .
Br5 C44 Br6 113.3(10) . .
C46 C45 C28 114.3(6) . .
C47 C46 C45 114.8(6) . .
C46 C47 C48 111.8(6) . .
C47 C48 C49 112.9(6) . .
C50 C49 C48 113.8(7) . .
C49 C50 C51 113.3(7) . .
C52 C51 C50 113.7(7) . .
C51 C52 Br1 113.2(6) . .
C55 C53 C14 108.8(13) . .
C55 C53 C54 19.7(12) . .
C14 C53 C54 111.8(13) . .
C56 C54 C65 51(2) . .
C56 C54 C53 111(2) . .
C65 C54 C53 120(3) . .
C53 C55 C57 109(2) . .
C54 C56 C58 110(3) . .
C59 C57 C55 106.3(19) . .
C65 C58 C60 144(3) . .
C65 C58 C56 50(3) . .
C60 C58 C56 105(2) . .
C61 C59 C57 119(2) . .
C58 C60 C70 118(3) . .
C59 C61 C62 111(2) . .
C68 C62 C61 122(3) . .
C64 C63 C70 134(10) . .
C64 C63 C66 15(5) . .
C70 C63 C66 147(7) . .
C64 C63 C69 56(8) . .
C70 C63 C69 99(6) . .
C66 C63 C69 56(4) . .
C64 C63 Br7 84(8) . .
C70 C63 Br7 124(7) . .
C66 C63 Br7 70(3) . .
C69 C63 Br7 68(5) . .
C66 C64 C63 146(10) . .
C66 C64 C69 87(8) . .
C63 C64 C69 91(10) . .
C66 C64 C68 129(8) . .
C63 C64 C68 83(9) . .
C69 C64 C68 80(5) . .
C66 C64 C67 52(5) . .
C63 C64 C67 162(10) . .
C69 C64 C67 92(6) . .
C68 C64 C67 80(4) . .
C66 C64 Br8 112(8) . .
C63 C64 Br8 46(8) . .
C69 C64 Br8 50(4) . .
C68 C64 Br8 96(5) . .
C67 C64 Br8 141(5) . .
C66 C64 Br7 80(6) . .
C63 C64 Br7 68(8) . .
C69 C64 Br7 70(4) . .
C68 C64 Br7 136(5) . .
C67 C64 Br7 130(5) . .
Br8 C64 Br7 41(2) . .
C66 C64 Br13 82(6) . .
C63 C64 Br13 130(9) . .
C69 C64 Br13 82(5) . .
C68 C64 Br13 48(3) . .
C67 C64 Br13 33(2) . .
Br8 C64 Br13 126(4) . .
Br7 C64 Br13 147(4) . .
C58 C65 C54 131(4) . .
C64 C66 C67 97(6) . .
C64 C66 C69 64(6) . .
C67 C66 C69 98(4) . .
C64 C66 C63 19(7) . .
C67 C66 C63 116(5) . .
C69 C66 C63 64(5) . .
C64 C66 Br7 78(6) . .
C67 C66 Br7 164(3) . .
C69 C66 Br7 67(4) . .
C63 C66 Br7 60(4) . .
C64 C66 Br13 77(6) . .
C67 C66 Br13 24(2) . .
C69 C66 Br13 78(3) . .
C63 C66 Br13 96(4) . .
Br7 C66 Br13 143.0(16) . .
C64 C66 Br3 127(6) . .
C67 C66 Br3 47(2) . .
C69 C66 Br3 81(4) . .
C63 C66 Br3 140(3) . .
Br7 C66 Br3 124.1(15) . .
Br13 C66 Br3 56.3(9) . .
C66 C67 Br13 134(4) . .
C66 C67 C64 31(3) . .
Br13 C67 C64 106(4) . .
C66 C67 Br3 103(3) . .
Br13 C67 Br3 90(2) . .
C64 C67 Br3 123(4) . .
C66 C67 C68 80(3) . .
Br13 C67 C68 56(2) . .
C64 C67 C68 50(3) . .
Br3 C67 C68 124(3) . .
C66 C67 C69 48(3) . .
Br13 C67 C69 90(3) . .
C64 C67 C69 43(3) . .
Br3 C67 C69 85(3) . .
C68 C67 C69 55(3) . .
C64 C68 Br13 89(4) . .
C64 C68 C62 105(4) . .
Br13 C68 C62 156(4) . .
C64 C68 C69 49(4) . .
Br13 C68 C69 88(4) . .
C62 C68 C69 116(4) . .
C64 C68 C67 50(3) . .
Br13 C68 C67 39.2(16) . .
C62 C68 C67 147(4) . .
C69 C68 C67 67(4) . .
C64 C68 Br8 44(3) . .
Br13 C68 Br8 119(3) . .
C62 C68 Br8 84(3) . .
C69 C68 Br8 34(3) . .
C67 C68 Br8 87(2) . .
Br8 C69 C64 72(6) . .
Br8 C69 C66 89(6) . .
C64 C69 C66 29(4) . .
Br8 C69 C63 43(5) . .
C64 C69 C63 34(4) . .
C66 C69 C63 60(5) . .
Br8 C69 C68 91(6) . .
C64 C69 C68 52(4) . .
C66 C69 C68 73(4) . .
C63 C69 C68 55(5) . .
Br8 C69 Br7 40(3) . .
C64 C69 Br7 69(5) . .
C66 C69 Br7 68(3) . .
C63 C69 Br7 60(5) . .
C68 C69 Br7 114(5) . .
Br8 C69 C67 117(7) . .
C64 C69 C67 45(4) . .
C66 C69 C67 34(2) . .
C63 C69 C67 78(6) . .
C68 C69 C67 57(3) . .
Br7 C69 C67 102(4) . .
Br8 C69 Br13 129(6) . .
C64 C69 Br13 63(4) . .
C66 C69 Br13 63(3) . .
C63 C69 Br13 86(6) . .
C68 C69 Br13 41(2) . .
Br7 C69 Br13 129(4) . .
C67 C69 Br13 30.1(16) . .
C60 C70 C63 105(5) . .
N2 C102 C101 142(7) . .
Br8 Br7 C63 38(3) . .
Br8 Br7 C64 52(3) . .
C63 Br7 C64 28(3) . .
Br8 Br7 C66 70(2) . .
C63 Br7 C66 49(3) . .
C64 Br7 C66 22(2) . .
Br8 Br7 C69 38(3) . .
C63 Br7 C69 52(4) . .
C64 Br7 C69 41(3) . .
C66 Br7 C69 46(3) . .
Br8 Br7 Br5 168(2) . 12_547
C63 Br7 Br5 146(3) . 12_547
C64 Br7 Br5 138(2) . 12_547
C66 Br7 Br5 121.5(13) . 12_547
C69 Br7 Br5 152(3) . 12_547
C67 Br13 C68 84(3) . .
C67 Br13 Br3 55.4(18) . .
C68 Br13 Br3 119.1(19) . .
C67 Br13 C64 41(2) . .
C68 Br13 C64 43(2) . .
Br3 Br13 C64 83(2) . .
C67 Br13 C66 22.9(19) . .
C68 Br13 C66 63.5(19) . .
Br3 Br13 C66 64.9(11) . .
C64 Br13 C66 20.3(19) . .
C67 Br13 Br6 113(2) . 11_667
C68 Br13 Br6 160(2) . 11_667
Br3 Br13 Br6 79.9(8) . 11_667
C64 Br13 Br6 154(2) . 11_667
C66 Br13 Br6 135.2(11) . 11_667
C67 Br13 C69 60(3) . .
C68 Br13 C69 50(3) . .
Br3 Br13 C69 69(2) . .
C64 Br13 C69 36(2) . .
C66 Br13 C69 40(2) . .
Br6 Br13 C69 146(2) 11_667 .

loop_
_geom_bond_atom_site_label_1
_geom_bond_atom_site_label_2
_geom_bond_distance
_geom_bond_site_symmetry_2
Br1 C52 1.823(9) .
O1 C2 1.449(11) .
C1 C6 1.382(9) .
C1 C2 1.412(9) .
C1 C28 1.508(10) .
N300 C301 1.01(9) .
Br2 C36 1.829(11) .
O2 C2 1.24(2) .
N2 C102 1.394(14) .
C2 C3 1.362(10) .
Br3 C67 1.64(3) .
Br3 Br13 1.99(2) .
Br3 C66 2.17(3) .
Br3 Br6 2.66(2) 11_667
O3 C3 1.421(12) .
C3 C4 1.371(10) .
C3 O4 1.405(13) .
C4 O5 1.332(15) .
C4 C5 1.393(9) .
C4 O6 1.485(15) .
Br5 C44 1.56(2) .
Br5 Br7 2.35(2) 11_667
C5 C6 1.381(9) .
C5 C7 1.545(10) .
Br6 C44 1.79(2) .
Br6 Br13 2.141(16) 12_547
Br6 Br3 2.66(2) 12_547
O7 C9 1.383(9) .
C7 C8 1.523(9) .
C7 C29 1.528(9) .
Br8 C69 1.19(8) .
Br8 Br7 1.24(3) .
Br8 C64 1.49(7) .
Br8 C68 2.13(6) .
O8 C10 1.403(9) .
C8 C9 1.384(10) .
C8 C13 1.405(9) .
O9 C11 1.40(2) .
C9 C10 1.409(11) .
O10 C11 1.43(2) .
C10 C11 1.359(12) .
O11 C16 1.419(10) .
C11 C12 1.352(10) .
O12 C17 1.425(13) .
C12 C13 1.400(9) .
C12 C14 1.524(10) .
O13 C17 1.360(19) .
O14 C18 1.344(18) .
C14 C15 1.537(11) .
C14 C53 1.547(12) .
O15 C18 1.477(19) .
C15 C20 1.361(10) .
C15 C16 1.394(10) .
O16 C23 1.408(9) .
C16 C17 1.364(12) .
O17 C24 1.403(9) .
C17 C18 1.384(12) .
O18 C25 1.383(9) .
C18 C19 1.381(10) .
C19 C20 1.407(10) .
C19 C21 1.519(11) .
C21 C37 1.514(10) .
C21 C22 1.540(10) .
C22 C27 1.382(9) .
C22 C23 1.386(10) .
C23 C24 1.348(11) .
C24 C25 1.387(10) .
C25 C26 1.374(9) .
C26 C27 1.400(9) .
C26 C28 1.545(9) .
C28 C45 1.550(9) .
C29 C30 1.528(10) .
C30 C31 1.510(9) .
C31 C32 1.521(10) .
C32 C33 1.522(10) .
C33 C34 1.538(11) .
C34 C35 1.534(12) .
C35 C36 1.499(13) .
C37 C38 1.550(10) .
C38 C39 1.502(11) .
C39 C40 1.523(12) .
C40 C41 1.470(13) .
C41 C42 1.580(15) .
C42 C43 1.513(16) .
C43 C44 1.524(17) .
C45 C46 1.547(10) .
C46 C47 1.472(10) .
C47 C48 1.541(10) .
C48 C49 1.543(11) .
C49 C50 1.491(11) .
C50 C51 1.522(11) .
C51 C52 1.498(11) .
C53 C55 1.50(3) .
C53 C54 1.60(3) .
C54 C56 1.46(5) .
C54 C65 1.46(5) .
C55 C57 1.58(3) .
C56 C58 1.61(5) .
C57 C59 1.54(3) .
C58 C65 1.31(5) .
C58 C60 1.32(3) .
C59 C61 1.45(3) .
C60 C70 1.50(5) .
C61 C62 1.55(4) .
C62 C68 1.52(5) .
C63 C64 0.89(9) .
C63 C70 1.53(2) .
C63 C66 1.54(8) .
C63 C69 1.60(14) .
C63 Br7 1.76(10) .
C64 C66 0.72(7) .
C64 C69 1.32(9) .
C64 C68 1.38(6) .
C64 C67 1.39(6) .
C64 Br7 1.89(6) .
C64 Br13 2.02(6) .
C66 C67 1.10(4) .
C66 C69 1.47(9) .
C66 Br7 1.90(3) .
C66 Br13 2.05(3) .
C67 Br13 1.13(3) .
C67 C68 1.78(6) .
C67 C69 1.95(10) .
C68 Br13 1.49(4) .
C68 C69 1.73(9) .
C69 Br7 1.89(9) .
C69 Br13 2.25(9) .
C101 C102 1.55(2) .
Br7 Br5 2.35(2) 12_547
Br13 Br6 2.141(16) 11_667
